data_1528851
loop_
_publ_author_name
'Sawodny, W.'
'Rediess, K.'
'Thewalt, U.'

_publ_section_title
;
 Die Addukte von U F5 mit Sb F5 und die Struktur des U F5 (Sb F5)2
;
_journal_name_full 'Zeitschrift fuer Anorganische und Allgemeine Chemie'
_journal_page_first 81
_journal_page_last 86
_journal_volume 469
_journal_year 1980
_chemical_formula_sum 'F15 Sb2 U'
_chemical_name_systematic '(U F5) (Sb F5)2'
_space_group_IT_number 14
_symmetry_space_group_name_Hall '-P 2ybc'
_symmetry_space_group_name_H-M 'P 1 21/c 1'
_cell_angle_alpha 90
_cell_angle_beta 96.97
_cell_angle_gamma 90
_cell_formula_units_Z 4
_cell_length_a 8.11
_cell_length_b 14.129
_cell_length_c 10.032
_cell_volume 1141.033
_citation_journal_id_ASTM ZAACAB
_cod_data_source_file Sawodny_ZAACAB_1980_36.cif
_cod_data_source_block F15Sb2U1
_cod_original_formula_sum 'F15 Sb2 U1'
_cod_database_code 1528851

loop_
_symmetry_equiv_pos_as_xyz
x,y,z
-x,y+1/2,-z+1/2
-x,-y,-z
x,-y-1/2,z-1/2

loop_
_atom_site_label
_atom_site_type_symbol
_atom_site_fract_x
_atom_site_fract_y
_atom_site_fract_z
_atom_site_occupancy
_atom_site_U_iso_or_equiv
F2 F-1 0.4056 0.2142 0.0708 1 0.0
F5 F-1 0.6353 0.1629 -0.0676 1 0.0
F11 F-1 0.3385 -0.0164 -0.1907 1 0.0
F8 F-1 -0.0302 0.0554 0.161 1 0.0
F13 F-1 0.4554 0.0729 -0.0099 1 0.0
F4 F-1 0.7711 0.3428 -0.0584 1 0.0
Sb1 Sb+5 0.15 0.0549 -0.2037 1 0.0
F14 F-1 0.2009 0.0729 -0.0099 1 0.0
F15 F-1 0.0579 0.2409 0.0969 1 0.0
F3 F-1 0.5166 0.383 0.0796 1 0.0
F6 F-1 0.315 0.0326 0.2561 1 0.0
U1 U+5 0.2145 0.1514 0.1987 1 0.0
F7 F-1 0.1195 0.1635 0.3671 1 0.0
Sb2 Sb+5 0.6018 0.2777 0.0093 1 0.0
F1 F-1 0.7212 0.2417 0.1728 1 0.0
F9 F-1 -0.0381 0.123 -0.1815 1 0.0
F12 F-1 0.099 0.0371 -0.3822 1 0.0
F10 F-1 0.2628 0.1692 -0.2268 1 0.0
